data_7008120
loop_
_publ_author_name
'Hogarth, Graeme'
'Richards, Idris'

_publ_section_title
;
 Regioselective and reversible carbon-nitrogen bond formation:
 synthesis, structure and reactivity of ureato-bridged complexes
 [Mo2(NAr)2(mu-X){mu-ArNC(O)NAr}(S2CNR2)2](Ar = Ph, p-tol; X = S, NAr;
 R = Me, Et, Pr).
;
_journal_issue 4
_journal_name_full 'Dalton transactions (Cambridge, England : 2003)'
_journal_page_first 760
_journal_page_last 773
_journal_paper_doi 10.1039/b417234p
_journal_year 2005
_chemical_formula_sum 'C45 H48 Mo2 N7 O S4'
_chemical_formula_weight 1023.02
_chemical_name_systematic
;
?
;
_space_group_IT_number 15
_symmetry_cell_setting monoclinic
_symmetry_space_group_name_Hall '-C 2yc'
_symmetry_space_group_name_H-M 'C 1 2/c 1'
_atom_sites_solution_hydrogens geom
_atom_sites_solution_primary direct
_atom_sites_solution_secondary difmap
_audit_creation_method SHELXL-97
_cell_angle_alpha 90.00
_cell_angle_beta 112.9570(10)
_cell_angle_gamma 90.00
_cell_formula_units_Z 8
_cell_length_a 35.949(2)
_cell_length_b 16.1750(11)
_cell_length_c 17.8306(12)
_cell_measurement_temperature 150(2)
_cell_volume 9546.9(11)
_computing_cell_refinement 'Bruker SAINT'
_computing_data_collection 'Bruker SMART'
_computing_data_reduction 'Bruker SAINT'
_computing_structure_refinement 'SHELXL-97 (Sheldrick, 1997)'
_computing_structure_solution 'SHELXS-97 (Sheldrick, 1990)'
_diffrn_ambient_temperature 150(2)
_diffrn_measured_fraction_theta_full 0.997
_diffrn_measured_fraction_theta_max 0.940
_diffrn_measurement_device_type 'Bruker SMART APEX'
_diffrn_measurement_method '\w rotation with narrow frames'
_diffrn_radiation_monochromator graphite
_diffrn_radiation_source 'fine-focus sealed tube'
_diffrn_radiation_type MoK\a
_diffrn_radiation_wavelength 0.71073
_diffrn_reflns_av_R_equivalents 0.0723
_diffrn_reflns_av_sigmaI/netI 0.1160
_diffrn_reflns_limit_h_max 43
_diffrn_reflns_limit_h_min -47
_diffrn_reflns_limit_k_max 21
_diffrn_reflns_limit_k_min -21
_diffrn_reflns_limit_l_max 22
_diffrn_reflns_limit_l_min -23
_diffrn_reflns_number 29627
_diffrn_reflns_theta_full 26.00
_diffrn_reflns_theta_max 28.30
_diffrn_reflns_theta_min 1.70
_exptl_absorpt_coefficient_mu 0.741
_exptl_absorpt_correction_T_max 0.9853
_exptl_absorpt_correction_T_min 0.8969
_exptl_absorpt_correction_type multi-scan
_exptl_crystal_colour red
_exptl_crystal_density_diffrn 1.424
_exptl_crystal_density_method 'not measured'
_exptl_crystal_description rod
_exptl_crystal_F_000 4184
_exptl_crystal_size_max 0.15
_exptl_crystal_size_mid 0.08
_exptl_crystal_size_min 0.02
_refine_diff_density_max 1.512
_refine_diff_density_min -1.086
_refine_diff_density_rms 0.119
_refine_ls_extinction_method none
_refine_ls_goodness_of_fit_ref 1.055
_refine_ls_hydrogen_treatment mixed
_refine_ls_matrix_type full
_refine_ls_number_parameters 576
_refine_ls_number_reflns 11157
_refine_ls_number_restraints 0
_refine_ls_restrained_S_all 1.055
_refine_ls_R_factor_all 0.1573
_refine_ls_R_factor_gt 0.0804
_refine_ls_shift/su_max 0.016
_refine_ls_shift/su_mean 0.002
_refine_ls_structure_factor_coef Fsqd
_refine_ls_weighting_details 'calc w=1/[\s^2^(Fo^2^)+(0.1013P)^2^+17.7215P] where P=(Fo^2^+2Fc^2^)/3'
_refine_ls_weighting_scheme calc
_refine_ls_wR_factor_gt 0.1942
_refine_ls_wR_factor_ref 0.2296
_reflns_number_gt 5984
_reflns_number_total 11157
_reflns_threshold_expression I>2\s(I)
_cod_data_source_file b417234p.txt
_cod_data_source_block str0018
_cod_original_cell_volume 9546.8(11)
_cod_original_sg_symbol_H-M C2/c
_cod_database_code 7008120

loop_
_symmetry_equiv_pos_as_xyz
'x, y, z'
'-x, y, -z+1/2'
'x+1/2, y+1/2, z'
'-x+1/2, y+1/2, -z+1/2'
'-x, -y, -z'
'x, -y, z-1/2'
'-x+1/2, -y+1/2, -z'
'x+1/2, -y+1/2, z-1/2'

loop_
_atom_site_label
_atom_site_type_symbol
_atom_site_fract_x
_atom_site_fract_y
_atom_site_fract_z
_atom_site_U_iso_or_equiv
_atom_site_adp_type
_atom_site_occupancy
_atom_site_symmetry_multiplicity
_atom_site_calc_flag
_atom_site_refinement_flags
_atom_site_disorder_assembly
_atom_site_disorder_group
Mo1 Mo 0.114524(17) 0.33212(4) 0.04045(4) 0.04127(19) Uani 1 1 d . . .
Mo2 Mo 0.114237(18) 0.19007(4) 0.10868(4) 0.0524(2) Uani 1 1 d . . .
S1 S 0.13997(6) 0.37678(14) -0.06361(12) 0.0590(5) Uani 1 1 d . . .
S2 S 0.14605(6) 0.47388(13) 0.07601(14) 0.0628(6) Uani 1 1 d . . .
S3 S 0.14450(8) 0.06176(16) 0.0822(2) 0.0926(9) Uani 1 1 d . . .
S4 S 0.14888(8) 0.1168(2) 0.24164(18) 0.1024(10) Uani 1 1 d . . .
N1 N 0.1723(2) 0.5287(5) -0.0367(5) 0.077(2) Uani 1 1 d . . .
N2 N 0.1862(3) -0.0242(7) 0.2166(7) 0.118(3) Uani 1 1 d . . .
N3 N 0.11933(17) 0.3107(3) 0.1636(4) 0.0481(14) Uani 1 1 d . . .
N4 N 0.17320(16) 0.2738(3) 0.1445(3) 0.0457(14) Uani 1 1 d . . .
N5 N 0.06392(17) 0.3586(4) -0.0026(3) 0.0473(14) Uani 1 1 d . . .
N6 N 0.11265(16) 0.2184(4) 0.0001(3) 0.0519(15) Uani 1 1 d . . .
N7 N 0.06478(18) 0.1669(4) 0.0936(4) 0.0589(16) Uani 1 1 d . . .
O1 O 0.18283(15) 0.3350(4) 0.2701(3) 0.0702(16) Uani 1 1 d . . .
C1 C 0.1551(2) 0.4679(5) -0.0109(5) 0.0550(19) Uani 1 1 d . . .
C2 C 0.1836(3) 0.6073(6) 0.0093(7) 0.096(3) Uani 1 1 d . . .
H2A H 0.1877 0.5975 0.0668 0.115 Uiso 1 1 calc R . .
H2B H 0.2094 0.6278 0.0083 0.115 Uiso 1 1 calc R . .
C3 C 0.1526(5) 0.6683(9) -0.0257(13) 0.206(10) Uani 1 1 d . . .
H3A H 0.1465 0.6734 -0.0841 0.310 Uiso 1 1 calc R . .
H3B H 0.1620 0.7217 0.0010 0.310 Uiso 1 1 calc R . .
H3C H 0.1282 0.6515 -0.0179 0.310 Uiso 1 1 calc R . .
C4 C 0.1794(5) 0.5226(9) -0.1105(6) 0.149(7) Uani 1 1 d . . .
H4A H 0.1762 0.5777 -0.1367 0.179 Uiso 1 1 calc R . .
H4B H 0.1595 0.4845 -0.1490 0.179 Uiso 1 1 calc R . .
C5 C 0.2226(5) 0.4901(11) -0.0900(11) 0.193(9) Uani 1 1 d . . .
H5A H 0.2422 0.5341 -0.0638 0.289 Uiso 1 1 calc R . .
H5B H 0.2254 0.4729 -0.1403 0.289 Uiso 1 1 calc R . .
H5C H 0.2278 0.4428 -0.0530 0.289 Uiso 1 1 calc R . .
C6 C 0.1592(3) 0.0469(6) 0.1727(9) 0.102(4) Uani 1 1 d . . .
C7 C 0.2028(6) -0.0819(9) 0.1680(11) 0.166(7) Uani 1 1 d . . .
H7A H 0.2283 -0.1085 0.2044 0.200 Uiso 1 1 calc R . .
H7B H 0.2080 -0.0507 0.1253 0.200 Uiso 1 1 calc R . .
C8 C 0.1678(6) -0.1504(10) 0.1276(13) 0.189(8) Uani 1 1 d . . .
H8A H 0.1655 -0.1852 0.1706 0.283 Uiso 1 1 calc R . .
H8B H 0.1748 -0.1849 0.0897 0.283 Uiso 1 1 calc R . .
H8C H 0.1420 -0.1225 0.0981 0.283 Uiso 1 1 calc R . .
C9 C 0.2004(4) -0.0366(10) 0.2984(8) 0.143(6) Uani 1 1 d . . .
H9 H 0.1851 -0.0617 0.3253 0.172 Uiso 1 1 calc R . .
C10 C 0.2428(5) -0.0062(10) 0.3413(11) 0.258(14) Uani 1 1 d . . .
H10A H 0.2617 -0.0499 0.3416 0.387 Uiso 1 1 calc R . .
H10B H 0.2473 0.0088 0.3974 0.387 Uiso 1 1 calc R . .
H10C H 0.2471 0.0424 0.3128 0.387 Uiso 1 1 calc R . .
C11 C 0.1631(2) 0.3098(5) 0.2026(5) 0.0516(18) Uani 1 1 d . . .
C20 C 0.0978(2) 0.3515(5) 0.2071(4) 0.0522(19) Uani 1 1 d . . .
C21 C 0.0913(3) 0.4309(7) 0.2036(6) 0.091(3) Uani 1 1 d . . .
H21 H 0.0999 0.4637 0.1691 0.110 Uiso 1 1 calc R . .
C22 C 0.0725(3) 0.4689(7) 0.2483(6) 0.098(4) Uani 1 1 d . . .
H22 H 0.0682 0.5268 0.2425 0.118 Uiso 1 1 calc R . .
C23 C 0.0603(2) 0.4288(9) 0.2987(5) 0.089(4) Uani 1 1 d . . .
C24 C 0.0677(6) 0.3447(11) 0.3043(11) 0.182(8) Uani 1 1 d . . .
H24 H 0.0613 0.3130 0.3426 0.218 Uiso 1 1 calc R . .
C25 C 0.0839(5) 0.3063(8) 0.2562(8) 0.143(6) Uani 1 1 d . . .
H25 H 0.0857 0.2477 0.2566 0.171 Uiso 1 1 calc R . .
C26 C 0.0421(3) 0.4726(9) 0.3506(7) 0.140(6) Uani 1 1 d . . .
H26A H 0.0636 0.4897 0.4019 0.210 Uiso 1 1 calc R . .
H26B H 0.0235 0.4352 0.3620 0.210 Uiso 1 1 calc R . .
H26C H 0.0273 0.5215 0.3216 0.210 Uiso 1 1 calc R . .
C30 C 0.21306(19) 0.2530(4) 0.1589(4) 0.0474(17) Uani 1 1 d . . .
C31 C 0.2392(2) 0.2134(5) 0.2301(5) 0.065(2) Uani 1 1 d . . .
H31 H 0.2303 0.2021 0.2727 0.078 Uiso 1 1 calc R . .
C32 C 0.2775(2) 0.1910(5) 0.2387(6) 0.070(2) Uani 1 1 d . . .
H32 H 0.2946 0.1639 0.2871 0.085 Uiso 1 1 calc R . .
C33 C 0.2913(2) 0.2066(6) 0.1798(6) 0.075(3) Uani 1 1 d . . .
H33 H 0.3180 0.1908 0.1870 0.091 Uiso 1 1 calc R . .
C34 C 0.2664(3) 0.2458(6) 0.1088(5) 0.077(3) Uani 1 1 d . . .
H34 H 0.2759 0.2573 0.0671 0.093 Uiso 1 1 calc R . .
C35 C 0.2276(2) 0.2683(5) 0.0991(5) 0.062(2) Uani 1 1 d . . .
H35 H 0.2106 0.2949 0.0501 0.074 Uiso 1 1 calc R . .
C40 C 0.0224(2) 0.3549(5) -0.0422(4) 0.0491(17) Uani 1 1 d . . .
C41 C 0.0060(2) 0.3124(5) -0.1161(5) 0.065(2) Uani 1 1 d . . .
H41 H 0.0232 0.2877 -0.1388 0.079 Uiso 1 1 calc R . .
C42 C -0.0353(3) 0.3066(6) -0.1557(6) 0.076(3) Uani 1 1 d . . .
H42 H -0.0462 0.2756 -0.2048 0.092 Uiso 1 1 calc R . .
C43 C -0.0611(2) 0.3440(6) -0.1267(7) 0.080(3) Uani 1 1 d . . .
C44 C -0.0445(2) 0.3872(6) -0.0542(6) 0.081(3) Uani 1 1 d . . .
H44 H -0.0620 0.4137 -0.0331 0.098 Uiso 1 1 calc R . .
C45 C -0.0028(2) 0.3927(6) -0.0115(5) 0.068(2) Uani 1 1 d . . .
H45 H 0.0080 0.4224 0.0384 0.081 Uiso 1 1 calc R . .
C46 C -0.1066(3) 0.3374(7) -0.1701(8) 0.121(5) Uani 1 1 d . . .
H46A H -0.1133 0.3112 -0.2233 0.181 Uiso 1 1 calc R . .
H46B H -0.1186 0.3928 -0.1776 0.181 Uiso 1 1 calc R . .
H46C H -0.1174 0.3038 -0.1373 0.181 Uiso 1 1 calc R . .
C50 C 0.0254(3) 0.1535(5) 0.0890(7) 0.072(3) Uani 1 1 d . . .
C51 C -0.0072(5) 0.1662(15) 0.0329(12) 0.078(6) Uani 0.50 1 d P . .
C81 C 0.0038(5) 0.0834(11) 0.0343(10) 0.064(4) Uani 0.50 1 d P . .
C52 C -0.0454(6) 0.1490(19) 0.0346(14) 0.084(6) Uani 0.50 1 d P . .
C82 C -0.0371(6) 0.0681(15) 0.0279(14) 0.092(7) Uani 0.50 1 d P . .
C53 C -0.0520(3) 0.1249(8) 0.0854(13) 0.121(5) Uani 1 1 d . . .
C54 C -0.0160(6) 0.1220(16) 0.1809(14) 0.107(8) Uani 0.50 1 d P . .
C84 C -0.0370(8) 0.1949(18) 0.098(3) 0.136(12) Uani 0.50 1 d P . .
C55 C 0.0226(6) 0.1358(16) 0.1750(14) 0.105(7) Uani 0.50 1 d P . .
C85 C 0.0054(7) 0.2067(12) 0.109(2) 0.107(8) Uani 0.50 1 d P . .
C56 C -0.0929(3) 0.1055(8) 0.0891(10) 0.147(6) Uani 1 1 d . . .
H56A H -0.1121 0.0885 0.0351 0.221 Uiso 1 1 calc R . .
H56B H -0.1032 0.1549 0.1066 0.221 Uiso 1 1 calc R . .
H56C H -0.0897 0.0606 0.1281 0.221 Uiso 1 1 calc R . .
C60 C 0.1018(2) 0.1788(4) -0.0758(4) 0.0507(18) Uani 1 1 d . . .
C61 C 0.0679(3) 0.1309(6) -0.1051(6) 0.082(3) Uani 1 1 d . . .
H61 H 0.0521 0.1239 -0.0735 0.099 Uiso 1 1 calc R . .
C62 C 0.0560(3) 0.0920(7) -0.1811(6) 0.090(3) Uani 1 1 d . . .
H62 H 0.0322 0.0593 -0.2001 0.108 Uiso 1 1 calc R . .
C63 C 0.0774(3) 0.0997(6) -0.2281(5) 0.073(3) Uani 1 1 d . . .
C64 C 0.1119(3) 0.1465(6) -0.1986(6) 0.086(3) Uani 1 1 d . . .
H64 H 0.1274 0.1532 -0.2308 0.103 Uiso 1 1 calc R . .
C65 C 0.1249(3) 0.1849(6) -0.1214(6) 0.078(3) Uani 1 1 d . . .
H65 H 0.1496 0.2149 -0.1012 0.094 Uiso 1 1 calc R . .
C66 C 0.0633(3) 0.0596(7) -0.3108(6) 0.105(4) Uani 1 1 d . . .
H66A H 0.0646 0.0998 -0.3508 0.158 Uiso 1 1 calc R . .
H66B H 0.0354 0.0404 -0.3266 0.158 Uiso 1 1 calc R . .
H66C H 0.0808 0.0124 -0.3087 0.158 Uiso 1 1 calc R . .

loop_
_atom_site_aniso_label
_atom_site_aniso_U_11
_atom_site_aniso_U_22
_atom_site_aniso_U_33
_atom_site_aniso_U_23
_atom_site_aniso_U_13
_atom_site_aniso_U_12
Mo1 0.0311(3) 0.0549(4) 0.0366(3) -0.0026(3) 0.0119(2) -0.0003(3)
Mo2 0.0363(4) 0.0551(4) 0.0575(4) 0.0052(3) 0.0094(3) -0.0019(3)
S1 0.0479(11) 0.0891(15) 0.0425(11) 0.0011(10) 0.0204(9) -0.0046(10)
S2 0.0639(13) 0.0628(12) 0.0755(15) -0.0102(11) 0.0423(12) -0.0104(10)
S3 0.0712(17) 0.0725(16) 0.118(2) -0.0008(16) 0.0194(16) 0.0109(12)
S4 0.0672(16) 0.125(2) 0.0871(19) 0.0549(17) 0.0004(14) -0.0136(15)
N1 0.055(4) 0.092(6) 0.076(5) 0.025(4) 0.017(4) -0.012(4)
N2 0.082(7) 0.132(9) 0.117(9) 0.019(7) 0.014(6) 0.001(6)
N3 0.038(3) 0.061(4) 0.043(3) -0.002(3) 0.015(3) 0.002(3)
N4 0.036(3) 0.053(3) 0.047(3) -0.003(3) 0.015(3) -0.003(3)
N5 0.042(3) 0.060(4) 0.042(3) 0.003(3) 0.018(3) -0.004(3)
N6 0.040(3) 0.073(4) 0.044(4) -0.011(3) 0.018(3) -0.005(3)
N7 0.044(4) 0.061(4) 0.066(4) 0.006(3) 0.016(3) -0.005(3)
O1 0.045(3) 0.119(5) 0.041(3) -0.020(3) 0.010(3) -0.001(3)
C1 0.042(4) 0.072(5) 0.054(5) 0.019(4) 0.022(4) 0.001(4)
C2 0.083(7) 0.087(7) 0.110(9) 0.024(7) 0.030(6) -0.020(6)
C3 0.160(16) 0.094(10) 0.30(3) 0.051(13) 0.026(16) 0.021(10)
C4 0.223(16) 0.182(13) 0.062(7) -0.014(8) 0.076(9) -0.131(13)
C5 0.199(16) 0.242(19) 0.230(19) -0.120(15) 0.185(16) -0.137(15)
C6 0.091(8) 0.061(6) 0.189(14) -0.043(7) 0.093(9) -0.019(5)
C7 0.196(18) 0.120(12) 0.219(19) 0.037(12) 0.120(16) 0.047(12)
C8 0.23(2) 0.128(13) 0.26(2) 0.047(14) 0.150(19) 0.010(14)
C9 0.084(8) 0.210(15) 0.089(9) 0.033(9) -0.016(7) -0.068(9)
C10 0.198(18) 0.163(15) 0.23(2) 0.104(14) -0.113(15) -0.088(13)
C11 0.038(4) 0.068(5) 0.040(4) 0.002(4) 0.005(3) 0.005(3)
C20 0.039(4) 0.084(6) 0.036(4) -0.012(4) 0.016(3) -0.001(4)
C21 0.103(8) 0.115(8) 0.082(7) 0.039(6) 0.064(6) 0.057(6)
C22 0.100(8) 0.127(9) 0.090(7) 0.033(7) 0.061(7) 0.063(7)
C23 0.042(5) 0.183(12) 0.046(5) -0.032(6) 0.023(4) 0.001(6)
C24 0.27(2) 0.163(14) 0.214(18) -0.077(13) 0.211(18) -0.076(14)
C25 0.244(17) 0.116(9) 0.147(12) -0.044(8) 0.161(13) -0.060(10)
C26 0.071(7) 0.263(17) 0.108(9) -0.096(10) 0.059(7) -0.048(9)
C30 0.032(4) 0.059(4) 0.045(4) -0.013(3) 0.008(3) -0.005(3)
C31 0.040(4) 0.092(6) 0.055(5) 0.012(4) 0.008(4) 0.001(4)
C32 0.044(5) 0.084(6) 0.064(6) 0.000(5) -0.001(4) 0.009(4)
C33 0.038(5) 0.118(8) 0.067(6) -0.014(5) 0.017(4) 0.011(5)
C34 0.053(5) 0.121(8) 0.057(5) -0.009(5) 0.020(4) 0.013(5)
C35 0.039(4) 0.086(6) 0.051(5) -0.006(4) 0.007(4) 0.012(4)
C40 0.039(4) 0.062(5) 0.044(4) 0.011(3) 0.012(3) 0.004(3)
C41 0.040(4) 0.083(6) 0.057(5) -0.007(4) 0.002(4) 0.004(4)
C42 0.063(6) 0.079(6) 0.073(6) -0.014(5) 0.011(5) 0.002(5)
C43 0.033(4) 0.080(6) 0.102(8) -0.005(6) -0.002(5) -0.012(4)
C44 0.043(5) 0.109(8) 0.088(7) -0.018(6) 0.021(5) 0.004(5)
C45 0.036(4) 0.093(6) 0.071(6) -0.009(5) 0.019(4) -0.003(4)
C46 0.041(5) 0.132(10) 0.145(11) -0.019(8) -0.012(6) -0.001(6)
C50 0.045(5) 0.053(5) 0.121(8) 0.019(5) 0.035(6) -0.003(4)
C51 0.039(10) 0.126(18) 0.065(12) 0.020(12) 0.014(9) -0.023(10)
C81 0.060(10) 0.077(12) 0.049(10) 0.007(9) 0.013(8) -0.022(9)
C52 0.039(11) 0.12(2) 0.081(15) 0.019(15) 0.012(10) -0.002(12)
C82 0.047(11) 0.115(18) 0.109(17) 0.038(14) 0.023(11) -0.006(11)
C53 0.062(7) 0.087(9) 0.230(18) 0.010(10) 0.074(10) -0.004(6)
C54 0.046(12) 0.14(2) 0.113(18) 0.039(15) 0.005(11) -0.010(12)
C84 0.086(18) 0.14(2) 0.22(4) -0.06(2) 0.10(2) -0.035(16)
C55 0.057(12) 0.14(2) 0.095(16) 0.023(15) -0.001(11) -0.021(12)
C85 0.099(17) 0.060(12) 0.19(3) -0.022(15) 0.090(19) -0.021(12)
C56 0.079(8) 0.114(9) 0.274(19) -0.005(11) 0.097(11) -0.005(7)
C60 0.034(4) 0.063(5) 0.046(4) -0.012(3) 0.005(3) 0.005(3)
C61 0.065(6) 0.098(7) 0.092(7) -0.041(6) 0.040(5) -0.025(5)
C62 0.068(6) 0.112(8) 0.085(7) -0.029(6) 0.027(6) -0.014(6)
C63 0.062(6) 0.087(6) 0.055(6) -0.012(5) 0.005(5) 0.019(5)
C64 0.088(7) 0.105(8) 0.070(6) -0.020(6) 0.037(6) 0.020(6)
C65 0.059(5) 0.115(8) 0.067(6) -0.025(5) 0.030(5) -0.006(5)
C66 0.107(9) 0.121(9) 0.067(7) -0.032(6) 0.011(6) 0.016(7)

loop_
_atom_type_symbol
_atom_type_description
_atom_type_scat_dispersion_real
_atom_type_scat_dispersion_imag
_atom_type_scat_source
C C 0.0033 0.0016 'International Tables Vol C Tables 4.2.6.8 and 6.1.1.4'
H H 0.0000 0.0000 'International Tables Vol C Tables 4.2.6.8 and 6.1.1.4'
N N 0.0061 0.0033 'International Tables Vol C Tables 4.2.6.8 and 6.1.1.4'
O O 0.0106 0.0060 'International Tables Vol C Tables 4.2.6.8 and 6.1.1.4'
S S 0.1246 0.1234 'International Tables Vol C Tables 4.2.6.8 and 6.1.1.4'
Mo Mo -1.6832 0.6857 'International Tables Vol C Tables 4.2.6.8 and 6.1.1.4'

loop_
_geom_angle_atom_site_label_1
_geom_angle_atom_site_label_2
_geom_angle_atom_site_label_3
_geom_angle
_geom_angle_site_symmetry_1
_geom_angle_site_symmetry_3
_geom_angle_publ_flag
N5 Mo1 N6 100.9(3) . . ?
N5 Mo1 N3 98.3(2) . . ?
N6 Mo1 N3 101.5(2) . . ?
N5 Mo1 N4 153.9(2) . . ?
N6 Mo1 N4 79.0(2) . . ?
N3 Mo1 N4 56.8(2) . . ?
N5 Mo1 S1 103.12(18) . . ?
N6 Mo1 S1 88.19(17) . . ?
N3 Mo1 S1 154.37(16) . . ?
N4 Mo1 S1 102.98(14) . . ?
N5 Mo1 S2 100.2(2) . . ?
N6 Mo1 S2 152.69(16) . . ?
N3 Mo1 S2 92.30(16) . . ?
N4 Mo1 S2 89.41(14) . . ?
S1 Mo1 S2 70.27(7) . . ?
N5 Mo1 Mo2 103.36(18) . . ?
N6 Mo1 Mo2 48.66(17) . . ?
N3 Mo1 Mo2 52.92(15) . . ?
N4 Mo1 Mo2 56.80(13) . . ?
S1 Mo1 Mo2 132.72(6) . . ?
S2 Mo1 Mo2 140.11(6) . . ?
N7 Mo2 N6 105.3(3) . . ?
N7 Mo2 N3 99.6(3) . . ?
N6 Mo2 N3 101.6(2) . . ?
N7 Mo2 N4 156.4(3) . . ?
N6 Mo2 N4 79.2(2) . . ?
N3 Mo2 N4 57.0(2) . . ?
N7 Mo2 S3 106.9(2) . . ?
N6 Mo2 S3 81.6(2) . . ?
N3 Mo2 S3 151.59(16) . . ?
N4 Mo2 S3 96.70(15) . . ?
N7 Mo2 S4 98.4(2) . . ?
N6 Mo2 S4 148.67(19) . . ?
N3 Mo2 S4 94.30(17) . . ?
N4 Mo2 S4 87.30(15) . . ?
S3 Mo2 S4 71.98(12) . . ?
N7 Mo2 Mo1 108.0(2) . . ?
N6 Mo2 Mo1 48.56(18) . . ?
N3 Mo2 Mo1 53.05(15) . . ?
N4 Mo2 Mo1 57.19(14) . . ?
S3 Mo2 Mo1 124.72(9) . . ?
S4 Mo2 Mo1 140.27(8) . . ?
C1 S1 Mo1 88.4(2) . . ?
C1 S2 Mo1 86.9(3) . . ?
C6 S3 Mo2 85.8(4) . . ?
C6 S4 Mo2 79.1(5) . . ?
C1 N1 C4 122.5(9) . . ?
C1 N1 C2 120.4(8) . . ?
C4 N1 C2 117.1(8) . . ?
C9 N2 C6 124.4(13) . . ?
C9 N2 C7 116.7(12) . . ?
C6 N2 C7 118.6(11) . . ?
C20 N3 C11 117.0(6) . . ?
C20 N3 Mo2 133.3(5) . . ?
C11 N3 Mo2 95.3(4) . . ?
C20 N3 Mo1 128.5(5) . . ?
C11 N3 Mo1 97.5(4) . . ?
Mo2 N3 Mo1 74.03(18) . . ?
C11 N4 C30 121.7(6) . . ?
C11 N4 Mo2 88.5(4) . . ?
C30 N4 Mo2 130.9(4) . . ?
C11 N4 Mo1 90.3(4) . . ?
C30 N4 Mo1 140.3(4) . . ?
Mo2 N4 Mo1 66.01(14) . . ?
C40 N5 Mo1 162.9(5) . . ?
C60 N6 Mo1 137.3(5) . . ?
C60 N6 Mo2 136.9(5) . . ?
Mo1 N6 Mo2 82.8(2) . . ?
C50 N7 Mo2 173.7(7) . . ?
N1 C1 S2 123.3(7) . . ?
N1 C1 S1 122.3(6) . . ?
S2 C1 S1 114.4(4) . . ?
C3 C2 N1 110.5(10) . . ?
N1 C4 C5 109.2(11) . . ?
S3 C6 N2 124.2(8) . . ?
S3 C6 S4 123.1(8) . . ?
N2 C6 S4 112.5(10) . . ?
N2 C7 C8 105.0(13) . . ?
N2 C9 C10 112.4(13) . . ?
O1 C11 N4 132.8(7) . . ?
O1 C11 N3 125.5(7) . . ?
N4 C11 N3 101.7(6) . . ?
C21 C20 C25 116.8(8) . . ?
C21 C20 N3 123.1(7) . . ?
C25 C20 N3 120.0(9) . . ?
C20 C21 C22 122.2(9) . . ?
C23 C22 C21 123.2(11) . . ?
C22 C23 C24 115.3(9) . . ?
C22 C23 C26 122.1(13) . . ?
C24 C23 C26 122.5(12) . . ?
C25 C24 C23 121.4(13) . . ?
C24 C25 C20 120.7(12) . . ?
C35 C30 N4 119.1(6) . . ?
C35 C30 C31 117.4(7) . . ?
N4 C30 C31 123.5(7) . . ?
C32 C31 C30 120.5(8) . . ?
C33 C32 C31 121.5(8) . . ?
C32 C33 C34 119.5(8) . . ?
C33 C34 C35 119.6(8) . . ?
C30 C35 C34 121.5(8) . . ?
C45 C40 N5 121.8(7) . . ?
C45 C40 C41 119.6(7) . . ?
N5 C40 C41 118.5(7) . . ?
C42 C41 C40 119.5(8) . . ?
C43 C42 C41 122.0(9) . . ?
C42 C43 C44 117.9(8) . . ?
C42 C43 C46 122.2(10) . . ?
C44 C43 C46 119.9(10) . . ?
C43 C44 C45 121.5(8) . . ?
C40 C45 C44 119.3(8) . . ?
C51 C50 C85 69.1(17) . . ?
C51 C50 N7 130.1(12) . . ?
C85 C50 N7 123.5(12) . . ?
C51 C50 C81 60.5(14) . . ?
C85 C50 C81 119.4(15) . . ?
N7 C50 C81 114.4(10) . . ?
C51 C50 C55 114.4(13) . . ?
C85 C50 C55 66.1(17) . . ?
N7 C50 C55 114.3(10) . . ?
C50 C51 C52 125.4(17) . . ?
C53 C52 C51 128(2) . . ?
C52 C53 C56 129(2) . . ?
C84 C53 C82 114(2) . . ?
C52 C53 C54 121.1(17) . . ?
C56 C53 C54 108.7(16) . . ?
C55 C54 C53 107.5(18) . . ?
C53 C84 C85 120(2) . . ?
C54 C55 C50 121.2(16) . . ?
C50 C85 C84 123.5(19) . . ?
C61 C60 C65 118.0(8) . . ?
C61 C60 N6 119.8(7) . . ?
C65 C60 N6 122.2(7) . . ?
C60 C61 C62 121.0(9) . . ?
C63 C62 C61 121.8(9) . . ?
C62 C63 C64 117.6(9) . . ?
C62 C63 C66 120.9(10) . . ?
C64 C63 C66 121.5(10) . . ?
C63 C64 C65 121.5(9) . . ?
C60 C65 C64 119.9(9) . . ?

loop_
_geom_bond_atom_site_label_1
_geom_bond_atom_site_label_2
_geom_bond_distance
_geom_bond_site_symmetry_2
_geom_bond_publ_flag
Mo1 N5 1.730(6) . ?
Mo1 N6 1.966(6) . ?
Mo1 N3 2.163(6) . ?
Mo1 N4 2.394(5) . ?
Mo1 S1 2.475(2) . ?
Mo1 S2 2.527(2) . ?
Mo1 Mo2 2.6018(9) . ?
Mo2 N7 1.732(6) . ?
Mo2 N6 1.969(6) . ?
Mo2 N3 2.159(6) . ?
Mo2 N4 2.383(5) . ?
Mo2 S3 2.473(3) . ?
Mo2 S4 2.504(2) . ?
S1 C1 1.719(9) . ?
S2 C1 1.706(8) . ?
S3 C6 1.508(15) . ?
S4 C6 1.813(10) . ?
N1 C1 1.334(9) . ?
N1 C4 1.439(13) . ?
N1 C2 1.481(12) . ?
N2 C9 1.358(15) . ?
N2 C6 1.512(15) . ?
N2 C7 1.544(17) . ?
N3 C20 1.450(9) . ?
N3 C11 1.451(9) . ?
N4 C11 1.355(9) . ?
N4 C30 1.395(8) . ?
N5 C40 1.382(8) . ?
N6 C60 1.408(9) . ?
N7 C50 1.401(9) . ?
O1 C11 1.206(8) . ?
C2 C3 1.437(16) . ?
C4 C5 1.54(2) . ?
C7 C8 1.62(2) . ?
C9 C10 1.497(17) . ?
C20 C21 1.302(12) . ?
C20 C25 1.376(13) . ?
C21 C22 1.374(12) . ?
C22 C23 1.315(14) . ?
C23 C24 1.383(19) . ?
C23 C26 1.503(12) . ?
C24 C25 1.360(16) . ?
C30 C35 1.380(10) . ?
C30 C31 1.405(10) . ?
C31 C32 1.375(11) . ?
C32 C33 1.349(13) . ?
C33 C34 1.387(12) . ?
C34 C35 1.387(10) . ?
C40 C45 1.372(10) . ?
C40 C41 1.396(11) . ?
C41 C42 1.375(11) . ?
C42 C43 1.368(13) . ?
C43 C44 1.383(13) . ?
C43 C46 1.516(12) . ?
C44 C45 1.395(11) . ?
C50 C51 1.225(19) . ?
C50 C85 1.26(2) . ?
C50 C81 1.500(19) . ?
C50 C55 1.60(3) . ?
C51 C52 1.41(3) . ?
C52 C53 1.09(2) . ?
C53 C56 1.531(14) . ?
C53 C54 1.69(3) . ?
C54 C55 1.45(3) . ?
C81 C82 1.45(2) . ?
C84 C85 1.47(3) . ?
C60 C61 1.365(10) . ?
C60 C65 1.374(11) . ?
C61 C62 1.402(12) . ?
C62 C63 1.346(13) . ?
C63 C64 1.370(13) . ?
C63 C66 1.506(12) . ?
C64 C65 1.413(12) . ?

loop_
_geom_torsion_atom_site_label_1
_geom_torsion_atom_site_label_2
_geom_torsion_atom_site_label_3
_geom_torsion_atom_site_label_4
_geom_torsion
_geom_torsion_site_symmetry_1
_geom_torsion_site_symmetry_2
_geom_torsion_site_symmetry_3
_geom_torsion_site_symmetry_4
_geom_torsion_publ_flag
N5 Mo1 Mo2 N7 -1.9(3) . . . . ?
N6 Mo1 Mo2 N7 -94.7(3) . . . . ?
N3 Mo1 Mo2 N7 88.5(3) . . . . ?
N4 Mo1 Mo2 N7 159.5(3) . . . . ?
S1 Mo1 Mo2 N7 -124.3(2) . . . . ?
S2 Mo1 Mo2 N7 122.8(2) . . . . ?
N5 Mo1 Mo2 N6 92.9(3) . . . . ?
N3 Mo1 Mo2 N6 -176.8(3) . . . . ?
N4 Mo1 Mo2 N6 -105.8(3) . . . . ?
S1 Mo1 Mo2 N6 -29.6(2) . . . . ?
S2 Mo1 Mo2 N6 -142.5(2) . . . . ?
N5 Mo1 Mo2 N3 -90.4(3) . . . . ?
N6 Mo1 Mo2 N3 176.8(3) . . . . ?
N4 Mo1 Mo2 N3 71.0(2) . . . . ?
S1 Mo1 Mo2 N3 147.2(2) . . . . ?
S2 Mo1 Mo2 N3 34.3(2) . . . . ?
N5 Mo1 Mo2 N4 -161.4(2) . . . . ?
N6 Mo1 Mo2 N4 105.8(3) . . . . ?
N3 Mo1 Mo2 N4 -71.0(2) . . . . ?
S1 Mo1 Mo2 N4 76.18(17) . . . . ?
S2 Mo1 Mo2 N4 -36.67(18) . . . . ?
N5 Mo1 Mo2 S3 124.8(2) . . . . ?
N6 Mo1 Mo2 S3 31.9(2) . . . . ?
N3 Mo1 Mo2 S3 -144.9(2) . . . . ?
N4 Mo1 Mo2 S3 -73.87(18) . . . . ?
S1 Mo1 Mo2 S3 2.31(11) . . . . ?
S2 Mo1 Mo2 S3 -110.54(12) . . . . ?
N5 Mo1 Mo2 S4 -131.0(2) . . . . ?
N6 Mo1 Mo2 S4 136.1(3) . . . . ?
N3 Mo1 Mo2 S4 -40.7(2) . . . . ?
N4 Mo1 Mo2 S4 30.3(2) . . . . ?
S1 Mo1 Mo2 S4 106.49(15) . . . . ?
S2 Mo1 Mo2 S4 -6.37(16) . . . . ?
N5 Mo1 S1 C1 95.3(3) . . . . ?
N6 Mo1 S1 C1 -163.9(3) . . . . ?
N3 Mo1 S1 C1 -50.5(4) . . . . ?
N4 Mo1 S1 C1 -85.6(3) . . . . ?
S2 Mo1 S1 C1 -1.0(2) . . . . ?
Mo2 Mo1 S1 C1 -142.1(2) . . . . ?
N5 Mo1 S2 C1 -99.4(3) . . . . ?
N6 Mo1 S2 C1 40.9(5) . . . . ?
N3 Mo1 S2 C1 161.8(3) . . . . ?
N4 Mo1 S2 C1 105.0(3) . . . . ?
S1 Mo1 S2 C1 1.0(3) . . . . ?
Mo2 Mo1 S2 C1 135.0(2) . . . . ?
N7 Mo2 S3 C6 -93.8(4) . . . . ?
N6 Mo2 S3 C6 162.7(4) . . . . ?
N3 Mo2 S3 C6 63.9(5) . . . . ?
N4 Mo2 S3 C6 84.7(4) . . . . ?
S4 Mo2 S3 C6 -0.3(4) . . . . ?
Mo1 Mo2 S3 C6 139.1(4) . . . . ?
N7 Mo2 S4 C6 105.3(4) . . . . ?
N6 Mo2 S4 C6 -33.7(5) . . . . ?
N3 Mo2 S4 C6 -154.3(3) . . . . ?
N4 Mo2 S4 C6 -97.7(3) . . . . ?
S3 Mo2 S4 C6 0.2(3) . . . . ?
Mo1 Mo2 S4 C6 -122.9(3) . . . . ?
N7 Mo2 N3 C20 22.8(7) . . . . ?
N6 Mo2 N3 C20 130.8(6) . . . . ?
N4 Mo2 N3 C20 -160.4(7) . . . . ?
S3 Mo2 N3 C20 -135.5(5) . . . . ?
S4 Mo2 N3 C20 -76.4(6) . . . . ?
Mo1 Mo2 N3 C20 128.3(7) . . . . ?
N7 Mo2 N3 C11 158.3(4) . . . . ?
N6 Mo2 N3 C11 -93.8(4) . . . . ?
N4 Mo2 N3 C11 -24.9(4) . . . . ?
S3 Mo2 N3 C11 -0.1(6) . . . . ?
S4 Mo2 N3 C11 59.0(4) . . . . ?
Mo1 Mo2 N3 C11 -96.3(4) . . . . ?
N7 Mo2 N3 Mo1 -105.4(2) . . . . ?
N6 Mo2 N3 Mo1 2.5(2) . . . . ?
N4 Mo2 N3 Mo1 71.3(2) . . . . ?
S3 Mo2 N3 Mo1 96.2(3) . . . . ?
S4 Mo2 N3 Mo1 155.30(13) . . . . ?
N5 Mo1 N3 C20 -32.6(6) . . . . ?
N6 Mo1 N3 C20 -135.6(6) . . . . ?
N4 Mo1 N3 C20 155.9(6) . . . . ?
S1 Mo1 N3 C20 113.9(6) . . . . ?
S2 Mo1 N3 C20 68.1(6) . . . . ?
Mo2 Mo1 N3 C20 -133.1(6) . . . . ?
N5 Mo1 N3 C11 -166.1(4) . . . . ?
N6 Mo1 N3 C11 90.9(4) . . . . ?
N4 Mo1 N3 C11 22.4(4) . . . . ?
S1 Mo1 N3 C11 -19.6(6) . . . . ?
S2 Mo1 N3 C11 -65.4(4) . . . . ?
Mo2 Mo1 N3 C11 93.4(4) . . . . ?
N5 Mo1 N3 Mo2 100.5(2) . . . . ?
N6 Mo1 N3 Mo2 -2.5(2) . . . . ?
N4 Mo1 N3 Mo2 -71.0(2) . . . . ?
S1 Mo1 N3 Mo2 -113.0(3) . . . . ?
S2 Mo1 N3 Mo2 -158.78(12) . . . . ?
N7 Mo2 N4 C11 34.7(8) . . . . ?
N6 Mo2 N4 C11 138.3(4) . . . . ?
N3 Mo2 N4 C11 26.7(4) . . . . ?
S3 Mo2 N4 C11 -141.6(4) . . . . ?
S4 Mo2 N4 C11 -70.2(4) . . . . ?
Mo1 Mo2 N4 C11 91.0(4) . . . . ?
N7 Mo2 N4 C30 167.0(7) . . . . ?
N6 Mo2 N4 C30 -89.4(6) . . . . ?
N3 Mo2 N4 C30 159.0(7) . . . . ?
S3 Mo2 N4 C30 -9.4(6) . . . . ?
S4 Mo2 N4 C30 62.1(6) . . . . ?
Mo1 Mo2 N4 C30 -136.7(6) . . . . ?
N7 Mo2 N4 Mo1 -56.3(7) . . . . ?
N6 Mo2 N4 Mo1 47.26(19) . . . . ?
N3 Mo2 N4 Mo1 -64.3(2) . . . . ?
S3 Mo2 N4 Mo1 127.34(12) . . . . ?
S4 Mo2 N4 Mo1 -161.16(13) . . . . ?
N5 Mo1 N4 C11 -43.2(7) . . . . ?
N6 Mo1 N4 C11 -135.6(4) . . . . ?
N3 Mo1 N4 C11 -23.8(4) . . . . ?
S1 Mo1 N4 C11 138.9(4) . . . . ?
S2 Mo1 N4 C11 69.3(4) . . . . ?
Mo2 Mo1 N4 C11 -88.2(4) . . . . ?
N5 Mo1 N4 C30 170.8(7) . . . . ?
N6 Mo1 N4 C30 78.4(7) . . . . ?
N3 Mo1 N4 C30 -169.8(8) . . . . ?
S1 Mo1 N4 C30 -7.1(7) . . . . ?
S2 Mo1 N4 C30 -76.7(7) . . . . ?
Mo2 Mo1 N4 C30 125.8(7) . . . . ?
N5 Mo1 N4 Mo2 45.0(6) . . . . ?
N6 Mo1 N4 Mo2 -47.40(18) . . . . ?
N3 Mo1 N4 Mo2 64.3(2) . . . . ?
S1 Mo1 N4 Mo2 -132.93(9) . . . . ?
S2 Mo1 N4 Mo2 157.48(10) . . . . ?
N6 Mo1 N5 C40 10.4(17) . . . . ?
N3 Mo1 N5 C40 -93.1(16) . . . . ?
N4 Mo1 N5 C40 -76.8(18) . . . . ?
S1 Mo1 N5 C40 101.1(16) . . . . ?
S2 Mo1 N5 C40 173.0(16) . . . . ?
Mo2 Mo1 N5 C40 -39.4(17) . . . . ?
N5 Mo1 N6 C60 63.1(7) . . . . ?
N3 Mo1 N6 C60 164.0(7) . . . . ?
N4 Mo1 N6 C60 -143.5(7) . . . . ?
S1 Mo1 N6 C60 -39.9(7) . . . . ?
S2 Mo1 N6 C60 -77.0(8) . . . . ?
Mo2 Mo1 N6 C60 161.4(8) . . . . ?
N5 Mo1 N6 Mo2 -98.3(2) . . . . ?
N3 Mo1 N6 Mo2 2.6(2) . . . . ?
N4 Mo1 N6 Mo2 55.11(18) . . . . ?
S1 Mo1 N6 Mo2 158.71(15) . . . . ?
S2 Mo1 N6 Mo2 121.6(3) . . . . ?
N7 Mo2 N6 C60 -60.8(7) . . . . ?
N3 Mo2 N6 C60 -164.2(6) . . . . ?
N4 Mo2 N6 C60 143.0(7) . . . . ?
S3 Mo2 N6 C60 44.5(6) . . . . ?
S4 Mo2 N6 C60 76.9(7) . . . . ?
Mo1 Mo2 N6 C60 -161.5(8) . . . . ?
N7 Mo2 N6 Mo1 100.8(3) . . . . ?
N3 Mo2 N6 Mo1 -2.6(2) . . . . ?
N4 Mo2 N6 Mo1 -55.43(19) . . . . ?
S3 Mo2 N6 Mo1 -153.95(17) . . . . ?
S4 Mo2 N6 Mo1 -121.5(3) . . . . ?
N6 Mo2 N7 C50 -135(5) . . . . ?
N3 Mo2 N7 C50 -30(5) . . . . ?
N4 Mo2 N7 C50 -37(6) . . . . ?
S3 Mo2 N7 C50 139(5) . . . . ?
S4 Mo2 N7 C50 66(5) . . . . ?
Mo1 Mo2 N7 C50 -84(5) . . . . ?
C4 N1 C1 S2 -179.5(10) . . . . ?
C2 N1 C1 S2 -1.6(11) . . . . ?
C4 N1 C1 S1 0.1(13) . . . . ?
C2 N1 C1 S1 178.0(6) . . . . ?
Mo1 S2 C1 N1 178.2(7) . . . . ?
Mo1 S2 C1 S1 -1.5(4) . . . . ?
Mo1 S1 C1 N1 -178.1(6) . . . . ?
Mo1 S1 C1 S2 1.5(4) . . . . ?
C1 N1 C2 C3 -96.7(13) . . . . ?
C4 N1 C2 C3 81.3(15) . . . . ?
C1 N1 C4 C5 -93.6(11) . . . . ?
C2 N1 C4 C5 88.4(12) . . . . ?
Mo2 S3 C6 N2 -175.5(8) . . . . ?
Mo2 S3 C6 S4 0.4(6) . . . . ?
C9 N2 C6 S3 178.2(9) . . . . ?
C7 N2 C6 S3 5.1(15) . . . . ?
C9 N2 C6 S4 1.9(13) . . . . ?
C7 N2 C6 S4 -171.2(10) . . . . ?
Mo2 S4 C6 S3 -0.4(6) . . . . ?
Mo2 S4 C6 N2 175.9(7) . . . . ?
C9 N2 C7 C8 100.8(14) . . . . ?
C6 N2 C7 C8 -85.6(14) . . . . ?
C6 N2 C9 C10 -99.0(17) . . . . ?
C7 N2 C9 C10 74.2(18) . . . . ?
C30 N4 C11 O1 5.2(13) . . . . ?
Mo2 N4 C11 O1 144.1(9) . . . . ?
Mo1 N4 C11 O1 -149.9(9) . . . . ?
C30 N4 C11 N3 -173.9(6) . . . . ?
Mo2 N4 C11 N3 -35.0(5) . . . . ?
Mo1 N4 C11 N3 31.0(5) . . . . ?
C20 N3 C11 O1 5.3(11) . . . . ?
Mo2 N3 C11 O1 -139.7(8) . . . . ?
Mo1 N3 C11 O1 145.8(7) . . . . ?
C20 N3 C11 N4 -175.5(6) . . . . ?
Mo2 N3 C11 N4 39.5(5) . . . . ?
Mo1 N3 C11 N4 -35.1(5) . . . . ?
C11 N3 C20 C21 84.3(10) . . . . ?
Mo2 N3 C20 C21 -147.3(8) . . . . ?
Mo1 N3 C20 C21 -41.9(11) . . . . ?
C11 N3 C20 C25 -94.3(11) . . . . ?
Mo2 N3 C20 C25 34.0(12) . . . . ?
Mo1 N3 C20 C25 139.5(9) . . . . ?
C25 C20 C21 C22 1.8(17) . . . . ?
N3 C20 C21 C22 -176.9(9) . . . . ?
C20 C21 C22 C23 1.1(18) . . . . ?
C21 C22 C23 C24 0.2(18) . . . . ?
C21 C22 C23 C26 176.2(10) . . . . ?
C22 C23 C24 C25 -5(2) . . . . ?
C26 C23 C24 C25 179.5(14) . . . . ?
C23 C24 C25 C20 8(3) . . . . ?
C21 C20 C25 C24 -6(2) . . . . ?
N3 C20 C25 C24 172.7(14) . . . . ?
C11 N4 C30 C35 -138.0(7) . . . . ?
Mo2 N4 C30 C35 102.4(8) . . . . ?
Mo1 N4 C30 C35 0.9(11) . . . . ?
C11 N4 C30 C31 45.0(10) . . . . ?
Mo2 N4 C30 C31 -74.6(9) . . . . ?
Mo1 N4 C30 C31 -176.2(6) . . . . ?
C35 C30 C31 C32 -0.3(12) . . . . ?
N4 C30 C31 C32 176.8(7) . . . . ?
C30 C31 C32 C33 0.5(14) . . . . ?
C31 C32 C33 C34 -0.3(14) . . . . ?
C32 C33 C34 C35 -0.2(14) . . . . ?
N4 C30 C35 C34 -177.4(7) . . . . ?
C31 C30 C35 C34 -0.2(12) . . . . ?
C33 C34 C35 C30 0.4(14) . . . . ?
Mo1 N5 C40 C45 133.8(15) . . . . ?
Mo1 N5 C40 C41 -47.3(19) . . . . ?
C45 C40 C41 C42 -2.2(12) . . . . ?
N5 C40 C41 C42 178.8(7) . . . . ?
C40 C41 C42 C43 2.6(14) . . . . ?
C41 C42 C43 C44 -1.4(15) . . . . ?
C41 C42 C43 C46 -179.7(10) . . . . ?
C42 C43 C44 C45 -0.1(15) . . . . ?
C46 C43 C44 C45 178.2(10) . . . . ?
N5 C40 C45 C44 179.7(8) . . . . ?
C41 C40 C45 C44 0.8(13) . . . . ?
C43 C44 C45 C40 0.4(15) . . . . ?
Mo2 N7 C50 C51 124(5) . . . . ?
Mo2 N7 C50 C85 34(6) . . . . ?
Mo2 N7 C50 C81 -165(5) . . . . ?
Mo2 N7 C50 C55 -43(6) . . . . ?
N7 C50 C51 C81 98.2(16) . . . . ?
C55 C50 C51 C81 -95.3(16) . . . . ?
N7 C50 C51 C52 179(2) . . . . ?
C55 C50 C51 C52 -14(3) . . . . ?
C50 C51 C52 C53 3(5) . . . . ?
C51 C52 C53 C56 -180(2) . . . . ?
C51 C52 C53 C54 13(5) . . . . ?
C52 C53 C54 C55 -14(3) . . . . ?
C56 C53 C54 C55 176.8(17) . . . . ?
C53 C54 C55 C85 42(2) . . . . ?
C53 C54 C55 C50 2(3) . . . . ?
C51 C50 C55 C54 10(3) . . . . ?
N7 C50 C55 C54 179.0(19) . . . . ?
Mo1 N6 C60 C61 -110.2(9) . . . . ?
Mo2 N6 C60 C61 42.2(11) . . . . ?
Mo1 N6 C60 C65 71.3(10) . . . . ?
Mo2 N6 C60 C65 -136.3(7) . . . . ?
C65 C60 C61 C62 -2.7(14) . . . . ?
N6 C60 C61 C62 178.8(9) . . . . ?
C60 C61 C62 C63 0.4(16) . . . . ?
C61 C62 C63 C64 0.7(16) . . . . ?
C61 C62 C63 C66 -178.0(10) . . . . ?
C62 C63 C64 C65 0.6(15) . . . . ?
C66 C63 C64 C65 179.3(9) . . . . ?
C61 C60 C65 C64 3.9(14) . . . . ?
N6 C60 C65 C64 -177.6(8) . . . . ?
C63 C64 C65 C60 -2.9(15) . . . . ?
